data_7232931
loop_
_publ_author_name
'Wang, Li-Na'
'Zhang, Yan-Hong'
'Jiang, Shuang'
'Liu, Zi-Zhong'

_publ_section_title
;
 Three coordination polymers based on
 3-(3&#x2032;,5&#x2032;-dicarboxylphenoxy)phthalic acid and auxiliary
 N-donor ligands: syntheses, structures, and highly selective sensing for
 nitro explosives and Fe3+ ions
;
_journal_issue 31
_journal_name_full CrystEngComm
_journal_page_first 4557
_journal_paper_doi 10.1039/C9CE00542K
_journal_volume 21
_journal_year 2019
_chemical_formula_sum 'C28 H17 Cd N2 O10'
_chemical_formula_weight 653.84
_space_group_IT_number 15
_space_group_name_Hall '-C 2yc'
_space_group_name_H-M_alt 'C 1 2/c 1'
_symmetry_cell_setting monoclinic
_symmetry_space_group_name_Hall '-C 2yc'
_symmetry_space_group_name_H-M 'C 1 2/c 1'
_atom_sites_solution_hydrogens geom
_atom_sites_solution_primary direct
_atom_sites_solution_secondary difmap
_audit_creation_method SHELXL-97
_audit_update_record
;
2018-12-13 deposited with the CCDC.    2019-06-17 downloaded from the CCDC.
;
_cell_angle_alpha 90.00
_cell_angle_beta 105.007(5)
_cell_angle_gamma 90.00
_cell_formula_units_Z 8
_cell_length_a 26.409(4)
_cell_length_b 9.7523(12)
_cell_length_c 20.678(3)
_cell_measurement_reflns_used 9721
_cell_measurement_temperature 273(2)
_cell_measurement_theta_max 28.33
_cell_measurement_theta_min 3.14
_cell_volume 5144.0(13)
_computing_structure_refinement 'SHELXL-97 (Sheldrick, 1997)'
_computing_structure_solution 'SHELXS-97 (Sheldrick, 1990)'
_diffrn_ambient_temperature 273(2)
_diffrn_measured_fraction_theta_full 0.996
_diffrn_measured_fraction_theta_max 0.996
_diffrn_measurement_device_type 'Bruker APEX-II CCD'
_diffrn_measurement_method '\f and \w scans'
_diffrn_radiation_monochromator graphite
_diffrn_radiation_source 'fine-focus sealed tube'
_diffrn_radiation_type MoK\a
_diffrn_radiation_wavelength 0.71073
_diffrn_reflns_av_R_equivalents 0.0407
_diffrn_reflns_av_sigmaI/netI 0.0226
_diffrn_reflns_limit_h_max 35
_diffrn_reflns_limit_h_min -35
_diffrn_reflns_limit_k_max 13
_diffrn_reflns_limit_k_min -13
_diffrn_reflns_limit_l_max 27
_diffrn_reflns_limit_l_min -27
_diffrn_reflns_number 76125
_diffrn_reflns_theta_full 28.36
_diffrn_reflns_theta_max 28.36
_diffrn_reflns_theta_min 2.88
_diffrn_standards_number 0
_exptl_absorpt_coefficient_mu 0.914
_exptl_absorpt_correction_T_max 0.746
_exptl_absorpt_correction_T_min 0.672
_exptl_absorpt_correction_type none
_exptl_crystal_colour colorless
_exptl_crystal_density_diffrn 1.689
_exptl_crystal_density_method 'not measured'
_exptl_crystal_description prism
_exptl_crystal_F_000 2616
_exptl_crystal_size_max 0.2
_exptl_crystal_size_mid 0.1
_exptl_crystal_size_min 0.1
_refine_diff_density_max 0.583
_refine_diff_density_min -0.603
_refine_diff_density_rms 0.069
_refine_ls_extinction_method none
_refine_ls_goodness_of_fit_ref 1.062
_refine_ls_hydrogen_treatment mixed
_refine_ls_matrix_type full
_refine_ls_number_parameters 379
_refine_ls_number_reflns 6398
_refine_ls_number_restraints 0
_refine_ls_restrained_S_all 1.062
_refine_ls_R_factor_all 0.0418
_refine_ls_R_factor_gt 0.0287
_refine_ls_shift/su_max 0.001
_refine_ls_shift/su_mean 0.000
_refine_ls_structure_factor_coef Fsqd
_refine_ls_weighting_details 'calc w=1/[\s^2^(Fo^2^)+(0.0263P)^2^+6.6208P] where P=(Fo^2^+2Fc^2^)/3'
_refine_ls_weighting_scheme calc
_refine_ls_wR_factor_gt 0.0586
_refine_ls_wR_factor_ref 0.0629
_reflns_number_gt 5288
_reflns_number_total 6398
_reflns_threshold_expression >2sigma(I)
_cod_data_source_file c9ce00542k2.cif
_cod_data_source_block mo_180703a_0m
_cod_depositor_comments
;
The following automatic conversions were performed:

'_symmetry_cell_setting' value 'Monoclinic' changed to 'monoclinic'
according to
/home/data/users/saulius/crontab/automatic-downloads/rss-feeds/RSC/lib/dictionaries/cif_core.dic
dictionary named 'cif_core.dic' version 2.4.2 from 2011-04-26.

Automatic conversion script
Id: cif_fix_values 4973 2017-02-22 13:04:09Z antanas 

 Adding full bibliography for 7232930--7232932.cif.
;
_cod_original_cell_volume 5143.9(12)
_cod_original_sg_symbol_H-M 'C2/c  '
_cod_database_code 7232931

loop_
_symmetry_equiv_pos_as_xyz
'x, y, z'
'-x, y, -z+1/2'
'x+1/2, y+1/2, z'
'-x+1/2, y+1/2, -z+1/2'
'-x, -y, -z'
'x, -y, z-1/2'
'-x+1/2, -y+1/2, -z'
'x+1/2, -y+1/2, z-1/2'

loop_
_atom_site_label
_atom_site_type_symbol
_atom_site_fract_x
_atom_site_fract_y
_atom_site_fract_z
_atom_site_U_iso_or_equiv
_atom_site_adp_type
_atom_site_occupancy
_atom_site_symmetry_multiplicity
_atom_site_calc_flag
_atom_site_refinement_flags
H1B H 0.1511(14) 0.300(4) 0.2138(18) 0.087(12) Uiso 1 1 d .
H1A H 0.1848(12) 0.203(3) 0.2082(15) 0.063(10) Uiso 1 1 d .
C18 C 0.13822(10) 0.2178(3) -0.03537(13) 0.0457(6) Uani 1 1 d .
H9 H 0.1128 0.1497 -0.0467 0.055 Uiso 1 1 calc R
C19 C 0.15957(10) 0.2727(3) -0.08279(12) 0.0437(6) Uani 1 1 d .
H11 H 0.1484 0.2435 -0.1270 0.052 Uiso 1 1 calc R
C27 C 0.32853(9) 0.7139(3) 0.06428(12) 0.0427(6) Uani 1 1 d .
H3 H 0.3529 0.7833 0.0793 0.051 Uiso 1 1 calc R
C20 C 0.19851(9) 0.3734(2) -0.06457(10) 0.0338(5) Uani 1 1 d .
C7 C 0.02348(8) 0.8480(2) 0.14395(12) 0.0344(5) Uani 1 1 d .
H18 H -0.0113 0.8335 0.1208 0.041 Uiso 1 1 calc R
C22 C 0.22323(11) 0.4348(2) -0.11167(12) 0.0432(6) Uani 1 1 d .
H12 H 0.2131 0.4083 -0.1564 0.052 Uiso 1 1 calc R
C28 C 0.31585(9) 0.6749(3) -0.00124(12) 0.0413(6) Uani 1 1 d .
H2 H 0.3324 0.7153 -0.0310 0.050 Uiso 1 1 calc R
C26 C 0.30458(9) 0.6486(2) 0.10837(11) 0.0376(5) Uani 1 1 d .
H5 H 0.3140 0.6749 0.1531 0.045 Uiso 1 1 calc R
C23 C 0.26075(11) 0.5300(3) -0.09199(12) 0.0435(6) Uani 1 1 d .
H1 H 0.2761 0.5686 -0.1235 0.052 Uiso 1 1 calc R
C16 C 0.02419(8) 0.4114(2) 0.07635(10) 0.0284(4) Uani 1 1 d .
H26 H 0.0468 0.4073 0.0486 0.034 Uiso 1 1 calc R
C6 C 0.03798(9) 0.9658(2) 0.18139(12) 0.0374(5) Uani 1 1 d .
H17 H 0.0125 1.0295 0.1845 0.045 Uiso 1 1 calc R
C14 C -0.00571(8) 0.2984(2) 0.08335(10) 0.0281(4) Uani 1 1 d .
C15 C -0.00316(8) 0.1710(2) 0.04496(11) 0.0316(5) Uani 1 1 d .
C21 C 0.21390(8) 0.4136(2) 0.00327(10) 0.0281(4) Uani 1 1 d .
C17 C 0.15490(9) 0.2650(3) 0.03060(12) 0.0394(5) Uani 1 1 d .
H10 H 0.1396 0.2277 0.0624 0.047 Uiso 1 1 calc R
C5 C 0.08983(9) 0.9902(2) 0.21420(11) 0.0321(5) Uani 1 1 d .
H16 H 0.0992 1.0714 0.2379 0.039 Uiso 1 1 calc R
C25 C 0.25464(8) 0.5147(2) 0.02423(10) 0.0275(4) Uani 1 1 d .
C8 C 0.06142(8) 0.7522(2) 0.14139(10) 0.0258(4) Uani 1 1 d .
C2 C 0.11362(7) 0.77153(18) 0.17605(9) 0.0211(4) Uani 1 1 d .
C13 C -0.03847(8) 0.3029(2) 0.12619(11) 0.0285(4) Uani 1 1 d .
H24 H -0.0578 0.2261 0.1316 0.034 Uiso 1 1 calc R
C24 C 0.27778(9) 0.5737(2) -0.02347(11) 0.0333(5) Uani 1 1 d .
C11 C -0.04216(8) 0.4226(2) 0.16080(10) 0.0256(4) Uani 1 1 d .
O6 O -0.04199(6) 0.08745(17) 0.03822(9) 0.0443(4) Uani 1 1 d .
C12 C -0.07911(8) 0.4258(2) 0.20482(10) 0.0283(4) Uani 1 1 d .
O1 O 0.17101(8) 0.27435(18) 0.18985(10) 0.0462(5) Uani 1 1 d .
N2 N 0.19131(7) 0.36013(18) 0.04982(8) 0.0298(4) Uani 1 1 d .
C3 C 0.12813(7) 0.89307(19) 0.21186(9) 0.0230(4) Uani 1 1 d .
O7 O -0.09813(7) 0.32342(16) 0.22140(9) 0.0469(4) Uani 1 1 d .
C9 C 0.02014(8) 0.53101(19) 0.11120(10) 0.0258(4) Uani 1 1 d .
C10 C -0.01311(8) 0.5378(2) 0.15289(10) 0.0267(4) Uani 1 1 d .
H21 H -0.0161 0.6186 0.1755 0.032 Uiso 1 1 calc R
O5 O 0.03489(6) 0.14844(17) 0.02147(9) 0.0451(4) Uani 1 1 d .
C1 C 0.15298(7) 0.6617(2) 0.17282(9) 0.0235(4) Uani 1 1 d .
O4 O 0.05079(6) 0.63821(14) 0.09914(7) 0.0325(3) Uani 1 1 d .
N1 N 0.26911(7) 0.55095(18) 0.08973(8) 0.0292(4) Uani 1 1 d .
O3 O 0.15075(7) 0.55087(14) 0.20296(9) 0.0414(4) Uani 1 1 d .
O8 O -0.08878(7) 0.55020(15) 0.22206(9) 0.0388(4) Uani 1 1 d .
H8 H -0.1095 0.5470 0.2454 0.058 Uiso 1 1 calc R
O2 O 0.18496(6) 0.68037(18) 0.13984(8) 0.0432(4) Uani 1 1 d .
Cd1 Cd 0.220330(6) 0.449620(15) 0.159428(7) 0.02525(5) Uani 1 1 d .
O9 O 0.20540(6) 1.02984(14) 0.24990(8) 0.0338(3) Uani 1 1 d .
C4 C 0.18403(8) 0.9155(2) 0.25141(9) 0.0241(4) Uani 1 1 d .
O10 O 0.20685(6) 0.81845(15) 0.28668(8) 0.0376(4) Uani 1 1 d .

loop_
_atom_site_aniso_label
_atom_site_aniso_U_11
_atom_site_aniso_U_22
_atom_site_aniso_U_33
_atom_site_aniso_U_23
_atom_site_aniso_U_13
_atom_site_aniso_U_12
C18 0.0414(13) 0.0506(15) 0.0445(14) -0.0102(12) 0.0099(11) -0.0116(12)
C19 0.0486(14) 0.0482(15) 0.0318(12) -0.0096(11) 0.0059(10) -0.0002(12)
C27 0.0362(12) 0.0488(15) 0.0412(13) 0.0078(11) 0.0065(10) -0.0104(11)
C20 0.0419(12) 0.0327(12) 0.0278(11) -0.0017(9) 0.0108(9) 0.0063(10)
C7 0.0244(10) 0.0319(11) 0.0441(13) -0.0007(10) 0.0039(9) -0.0003(9)
C22 0.0639(16) 0.0430(14) 0.0259(11) -0.0026(10) 0.0172(11) 0.0039(12)
C28 0.0389(13) 0.0492(15) 0.0397(13) 0.0139(11) 0.0173(10) -0.0022(11)
C26 0.0369(12) 0.0450(13) 0.0287(11) 0.0024(10) 0.0048(9) -0.0053(10)
C23 0.0620(16) 0.0459(15) 0.0289(12) 0.0045(10) 0.0229(11) 0.0008(12)
C16 0.0287(10) 0.0284(10) 0.0303(11) -0.0072(8) 0.0118(8) -0.0023(8)
C6 0.0331(11) 0.0267(12) 0.0527(14) -0.0015(10) 0.0118(10) 0.0095(9)
C14 0.0291(10) 0.0245(10) 0.0322(11) -0.0091(8) 0.0108(8) -0.0006(8)
C15 0.0352(11) 0.0257(11) 0.0377(12) -0.0090(9) 0.0162(9) -0.0031(9)
C21 0.0301(10) 0.0283(10) 0.0270(10) 0.0029(8) 0.0095(8) 0.0070(8)
C17 0.0382(12) 0.0445(14) 0.0374(12) 0.0006(10) 0.0130(10) -0.0047(11)
C5 0.0369(12) 0.0207(10) 0.0381(12) -0.0056(9) 0.0084(10) 0.0004(9)
C25 0.0294(10) 0.0290(11) 0.0253(10) 0.0051(8) 0.0095(8) 0.0077(8)
C8 0.0293(10) 0.0209(10) 0.0281(10) -0.0029(8) 0.0094(8) -0.0059(8)
C2 0.0249(9) 0.0178(9) 0.0230(9) 0.0019(7) 0.0104(7) -0.0012(7)
C13 0.0288(10) 0.0226(10) 0.0362(11) -0.0063(8) 0.0123(9) -0.0035(8)
C24 0.0387(12) 0.0352(12) 0.0301(11) 0.0066(9) 0.0162(9) 0.0054(9)
C11 0.0256(10) 0.0248(10) 0.0278(10) -0.0066(8) 0.0095(8) -0.0007(8)
O6 0.0444(9) 0.0343(9) 0.0618(11) -0.0234(8) 0.0273(8) -0.0135(7)
C12 0.0291(10) 0.0276(11) 0.0301(10) -0.0083(8) 0.0111(8) -0.0025(8)
O1 0.0589(12) 0.0287(9) 0.0637(12) 0.0138(8) 0.0385(10) 0.0094(8)
N2 0.0296(9) 0.0331(9) 0.0281(9) 0.0019(7) 0.0098(7) 0.0011(7)
C3 0.0269(10) 0.0188(9) 0.0239(9) 0.0014(7) 0.0077(8) -0.0020(7)
O7 0.0621(11) 0.0281(9) 0.0657(12) -0.0101(8) 0.0441(10) -0.0100(8)
C9 0.0255(10) 0.0224(10) 0.0285(10) -0.0050(8) 0.0053(8) -0.0048(8)
C10 0.0294(10) 0.0222(10) 0.0287(10) -0.0083(8) 0.0081(8) -0.0024(8)
O5 0.0475(10) 0.0357(9) 0.0636(11) -0.0235(8) 0.0351(9) -0.0107(7)
C1 0.0249(9) 0.0227(10) 0.0244(9) -0.0032(8) 0.0092(8) -0.0007(8)
O4 0.0369(8) 0.0272(8) 0.0376(8) -0.0126(6) 0.0169(7) -0.0136(6)
N1 0.0290(9) 0.0347(9) 0.0246(8) 0.0032(7) 0.0079(7) 0.0015(8)
O3 0.0474(9) 0.0201(7) 0.0679(11) 0.0119(7) 0.0350(9) 0.0078(7)
O8 0.0491(10) 0.0271(8) 0.0504(10) -0.0105(7) 0.0311(8) -0.0020(7)
O2 0.0427(9) 0.0524(10) 0.0453(10) 0.0132(8) 0.0310(8) 0.0107(8)
Cd1 0.02740(8) 0.02657(8) 0.02257(7) 0.00359(6) 0.00791(5) 0.00391(6)
O9 0.0361(8) 0.0281(8) 0.0343(8) 0.0021(6) 0.0039(6) -0.0097(6)
C4 0.0294(10) 0.0247(10) 0.0191(9) -0.0035(7) 0.0076(8) -0.0023(8)
O10 0.0396(9) 0.0279(8) 0.0374(9) 0.0055(6) -0.0042(7) -0.0015(7)

loop_
_atom_type_symbol
_atom_type_description
_atom_type_scat_dispersion_real
_atom_type_scat_dispersion_imag
_atom_type_scat_source
C C 0.0033 0.0016 'International Tables Vol C Tables 4.2.6.8 and 6.1.1.4'
H H 0.0000 0.0000 'International Tables Vol C Tables 4.2.6.8 and 6.1.1.4'
N N 0.0061 0.0033 'International Tables Vol C Tables 4.2.6.8 and 6.1.1.4'
O O 0.0106 0.0060 'International Tables Vol C Tables 4.2.6.8 and 6.1.1.4'
Cd Cd -0.8075 1.2024 'International Tables Vol C Tables 4.2.6.8 and 6.1.1.4'

loop_
_geom_angle_atom_site_label_1
_geom_angle_atom_site_label_2
_geom_angle_atom_site_label_3
_geom_angle
_geom_angle_site_symmetry_1
_geom_angle_site_symmetry_3
C19 C18 C17 119.3(2) . .
C18 C19 C20 119.6(2) . .
C28 C27 C26 119.2(2) . .
C19 C20 C21 117.7(2) . .
C19 C20 C22 122.7(2) . .
C21 C20 C22 119.6(2) . .
C8 C7 C6 119.00(19) . .
C23 C22 C20 120.8(2) . .
C27 C28 C24 119.6(2) . .
N1 C26 C27 123.2(2) . .
C22 C23 C24 121.5(2) . .
C14 C16 C9 119.42(19) . .
C5 C6 C7 120.9(2) . .
C16 C14 C13 120.46(18) . .
C16 C14 C15 120.26(18) . .
C13 C14 C15 119.28(18) . .
O5 C15 O6 123.16(19) . .
O5 C15 C14 120.63(19) . .
O6 C15 C14 116.21(18) . .
N2 C21 C20 122.0(2) . .
N2 C21 C25 118.64(18) . .
C20 C21 C25 119.31(19) . .
N2 C17 C18 123.1(2) . .
C6 C5 C3 120.06(19) . .
N1 C25 C24 122.1(2) . .
N1 C25 C21 118.31(18) . .
C24 C25 C21 119.59(19) . .
C7 C8 C2 121.37(18) . .
C7 C8 O4 122.14(18) . .
C2 C8 O4 116.20(17) . .
C8 C2 C3 119.12(17) . .
C8 C2 C1 118.94(16) . .
C3 C2 C1 121.93(17) . .
C11 C13 C14 119.64(18) . .
C28 C24 C25 117.6(2) . .
C28 C24 C23 123.3(2) . .
C25 C24 C23 119.2(2) . .
C13 C11 C10 120.26(18) . .
C13 C11 C12 118.38(18) . .
C10 C11 C12 121.34(17) . .
O7 C12 O8 124.40(19) . .
O7 C12 C11 122.71(18) . .
O8 C12 C11 112.88(17) . .
C17 N2 C21 118.32(18) . .
C17 N2 Cd1 125.30(14) . .
C21 N2 Cd1 116.37(14) . .
C5 C3 C2 119.48(18) . .
C5 C3 C4 120.00(17) . .
C2 C3 C4 120.41(17) . .
C10 C9 O4 124.89(17) . .
C10 C9 C16 120.67(18) . .
O4 C9 C16 114.42(18) . .
C9 C10 C11 119.52(17) . .
O2 C1 O3 121.98(18) . .
O2 C1 C2 120.07(18) . .
O3 C1 C2 117.91(17) . .
C9 O4 C8 121.39(15) . .
C26 N1 C25 118.32(18) . .
C26 N1 Cd1 125.18(14) . .
C25 N1 Cd1 116.09(13) . .
C1 O3 Cd1 91.64(12) . .
C1 O2 Cd1 93.46(13) . .
O1 Cd1 O10 85.32(6) . 4_545
O1 Cd1 N2 85.58(7) . .
O10 Cd1 N2 106.11(6) 4_545 .
O1 Cd1 N1 153.46(6) . .
O10 Cd1 N1 90.48(6) 4_545 .
N2 Cd1 N1 70.42(6) . .
O1 Cd1 O2 120.42(6) . .
O10 Cd1 O2 145.02(6) 4_545 .
N2 Cd1 O2 99.61(6) . .
N1 Cd1 O2 76.10(5) . .
O1 Cd1 O3 70.87(6) . .
O10 Cd1 O3 130.33(6) 4_545 .
N2 Cd1 O3 114.38(6) . .
N1 Cd1 O3 128.96(5) . .
O2 Cd1 O3 52.86(5) . .
O1 Cd1 O9 114.69(6) . 4_545
O10 Cd1 O9 54.30(5) 4_545 4_545
N2 Cd1 O9 147.52(6) . 4_545
N1 Cd1 O9 83.11(6) . 4_545
O2 Cd1 O9 91.64(5) . 4_545
O3 Cd1 O9 96.74(6) . 4_545
O1 Cd1 C4 102.22(7) . 4_545
O10 Cd1 C4 27.11(5) 4_545 4_545
N2 Cd1 C4 127.96(6) . 4_545
N1 Cd1 C4 84.76(6) . 4_545
O2 Cd1 C4 118.25(6) . 4_545
O3 Cd1 C4 116.77(6) . 4_545
O9 Cd1 C4 27.29(5) 4_545 4_545
C4 O9 Cd1 88.47(12) . 4
O10 C4 O9 122.39(18) . .
O10 C4 C3 117.62(17) . .
O9 C4 C3 119.95(17) . .
O10 C4 Cd1 58.48(10) . 4
O9 C4 Cd1 64.24(10) . 4
C3 C4 Cd1 170.97(13) . 4
C4 O10 Cd1 94.41(12) . 4

loop_
_geom_bond_atom_site_label_1
_geom_bond_atom_site_label_2
_geom_bond_distance
_geom_bond_site_symmetry_2
C18 C19 1.361(4) .
C18 C17 1.398(3) .
C19 C20 1.401(3) .
C27 C28 1.363(3) .
C27 C26 1.391(3) .
C20 C21 1.411(3) .
C20 C22 1.436(3) .
C7 C8 1.381(3) .
C7 C6 1.383(3) .
C22 C23 1.342(4) .
C28 C24 1.399(3) .
C26 N1 1.321(3) .
C23 C24 1.436(3) .
C16 C14 1.385(3) .
C16 C9 1.390(3) .
C6 C5 1.382(3) .
C14 C13 1.390(3) .
C14 C15 1.485(3) .
C15 O5 1.244(2) .
C15 O6 1.289(3) .
C21 N2 1.361(3) .
C21 C25 1.441(3) .
C17 N2 1.321(3) .
C5 C3 1.396(3) .
C25 N1 1.356(3) .
C25 C24 1.410(3) .
C8 C2 1.392(3) .
C8 O4 1.397(2) .
C2 C3 1.398(3) .
C2 C1 1.506(3) .
C13 C11 1.386(3) .
C11 C10 1.393(3) .
C11 C12 1.497(3) .
C12 O7 1.207(3) .
C12 O8 1.308(2) .
O1 Cd1 2.3320(17) .
N2 Cd1 2.3636(17) .
C3 C4 1.507(3) .
C9 C10 1.382(3) .
C9 O4 1.384(2) .
C1 O2 1.229(2) .
C1 O3 1.257(2) .
N1 Cd1 2.3821(17) .
O3 Cd1 2.4532(15) .
O2 Cd1 2.4299(17) .
Cd1 O10 2.3381(15) 4_545
Cd1 O9 2.4637(15) 4_545
Cd1 C4 2.735(2) 4_545
O9 C4 1.254(2) .
O9 Cd1 2.4637(15) 4
C4 O10 1.250(2) .
C4 Cd1 2.735(2) 4
O10 Cd1 2.3381(15) 4
